data_1547449
loop_
_publ_author_name
'Anuradha R. Pallipurath'
'Jonathan M. Skelton'
'Mark R. Warren'
'Naghmeh Kamali'
'Patrick McArdle'
'Andrea Erxleben'

_publ_section_title
;
 Sulfamerazine: Understanding the Influence of Slip Planes in the
 Polymorphic Phase Transformation through X-Ray Crystallographic Studies
 and ab Initio Lattice Dynamics
;
_journal_name_full 'Molecular Pharmaceutics'
_journal_page_first 3735
_journal_page_last 3748
_journal_paper_doi 10.1021/acs.molpharmaceut.5b00504
_journal_volume 12
_journal_year 2015
_chemical_formula_moiety 'C11 H12 N4 O2 S'
_chemical_formula_sum 'C11 H12 N4 O2 S'
_chemical_formula_weight 264.31
_chemical_name_common Sulfamerazine
_chemical_name_systematic 4-amino-N-(4-methylpyrimidin-2-yl)
_space_group_crystal_system orthorhombic
_space_group_IT_number 61
_space_group_name_Hall '-P 2ac 2ab'
_space_group_name_H-M_alt 'P b c a'
_symmetry_space_group_name_Hall '-P 2ac 2ab'
_symmetry_space_group_name_H-M 'P b c a'
_atom_sites_solution_hydrogens mixed
_cell_angle_alpha 90
_cell_angle_beta 90
_cell_angle_gamma 90
_cell_formula_units_Z 8
_cell_length_a 9.1357(3)
_cell_length_b 11.6782(3)
_cell_length_c 22.8834(6)
_cell_measurement_reflns_used 3224
_cell_measurement_temperature 270
_cell_measurement_theta_max 29.2290
_cell_measurement_theta_min 2.7570
_cell_volume 2441.40(12)
_computing_cell_refinement
;
CrysAlisPro, Agilent Technologies,
Version 1.171.37.34 (release 22-05-2014 CrysAlis171 .NET)
(compiled May 22 2014,16:03:01)
;
_computing_data_collection
;
CrysAlisPro, Agilent Technologies,
Version 1.171.37.34 (release 22-05-2014 CrysAlis171 .NET)
(compiled May 22 2014,16:03:01)
;
_computing_data_reduction
;
CrysAlisPro, Agilent Technologies,
Version 1.171.37.34 (release 22-05-2014 CrysAlis171 .NET)
(compiled May 22 2014,16:03:01)
;
_computing_molecular_graphics OSCAIL
_computing_structure_refinement 'SHELXL-2014/7 (Sheldrick, 2014)'
_computing_structure_solution SHELXT
_diffrn_ambient_temperature 270
_diffrn_measured_fraction_theta_full 0.970
_diffrn_measured_fraction_theta_max 0.925
_diffrn_measurement_device 'CrystalLogic Kappa (3 circle)'
_diffrn_measurement_device_type 'Rigaku Saturn724+ (2x2 bin mode)'
_diffrn_measurement_method
;
omega rotation with 1 degree frames
;
_diffrn_measurement_specimen_support 'MiTeGen loop'
_diffrn_radiation_monochromator 'double crystal Silicon 111'
_diffrn_radiation_source 'Diamond Light Source Beamline I19'
_diffrn_radiation_type Synchrotron
_diffrn_radiation_wavelength 0.68890
_diffrn_reflns_av_R_equivalents 0.0636
_diffrn_reflns_av_unetI/netI 0.0626
_diffrn_reflns_Laue_measured_fraction_full 0.970
_diffrn_reflns_Laue_measured_fraction_max 0.925
_diffrn_reflns_limit_h_max 11
_diffrn_reflns_limit_h_min -7
_diffrn_reflns_limit_k_max 13
_diffrn_reflns_limit_k_min -16
_diffrn_reflns_limit_l_max 32
_diffrn_reflns_limit_l_min -21
_diffrn_reflns_number 9058
_diffrn_reflns_point_group_measured_fraction_full 0.970
_diffrn_reflns_point_group_measured_fraction_max 0.925
_diffrn_reflns_theta_full 24.415
_diffrn_reflns_theta_max 29.471
_diffrn_reflns_theta_min 1.725
_exptl_absorpt_coefficient_mu 0.265
_exptl_absorpt_correction_T_max 1.00000
_exptl_absorpt_correction_T_min 0.91758
_exptl_absorpt_correction_type multi-scan
_exptl_absorpt_process_details
;
CrysAlisPro, Agilent Technologies,
Version 1.171.36.28 (release 01-02-2013 CrysAlis171 .NET)
Empirical absorption correction using spherical harmonics,
implemented in SCALE3 ABSPACK scaling algorithm.
;
_exptl_crystal_colour Colourless
_exptl_crystal_density_diffrn 1.438
_exptl_crystal_description Parallelepiped
_exptl_crystal_F_000 1104
_exptl_crystal_size_max 0.50
_exptl_crystal_size_mid 0.40
_exptl_crystal_size_min 0.20
_refine_diff_density_max 0.374
_refine_diff_density_min -0.371
_refine_diff_density_rms 0.068
_refine_ls_extinction_coef .
_refine_ls_extinction_method none
_refine_ls_goodness_of_fit_ref 1.038
_refine_ls_hydrogen_treatment mixed
_refine_ls_matrix_type full
_refine_ls_number_parameters 176
_refine_ls_number_reflns 3443
_refine_ls_number_restraints 0
_refine_ls_restrained_S_all 1.038
_refine_ls_R_factor_all 0.0942
_refine_ls_R_factor_gt 0.0586
_refine_ls_shift/su_max 0.000
_refine_ls_shift/su_mean 0.000
_refine_ls_structure_factor_coef Fsqd
_refine_ls_weighting_details 'w=1/[\s^2^(Fo^2^)+(0.0463P)^2^+1.4827P] where P=(Fo^2^+2Fc^2^)/3'
_refine_ls_weighting_scheme calc
_refine_ls_wR_factor_gt 0.1357
_refine_ls_wR_factor_ref 0.1591
_reflns_Friedel_coverage 0.000
_reflns_Friedel_fraction_full .
_reflns_Friedel_fraction_max .
_reflns_number_gt 2196
_reflns_number_total 3443
_reflns_threshold_expression 'I > 2\s(I)'
_cod_data_source_file Exp_Form-II2FSynchrotron_Form-II_270K.cif
_cod_data_source_block 270k_smz-f2_a
_cod_database_code 1547449
_shelx_space_group_comment
;
The symmetry employed for this shelxl refinement is uniquely defined
by the following loop, which should always be used as a source of
symmetry information in preference to the above space-group names.
They are only intended as comments.
;
_shelx_estimated_absorpt_t_min 0.879
_shelx_estimated_absorpt_t_max 0.949

loop_
_space_group_symop_operation_xyz
'x, y, z'
'-x+1/2, -y, z+1/2'
'-x, y+1/2, -z+1/2'
'x+1/2, -y+1/2, -z'
'-x, -y, -z'
'x-1/2, y, -z-1/2'
'x, -y-1/2, z-1/2'
'-x-1/2, y-1/2, z'

loop_
_atom_site_label
_atom_site_type_symbol
_atom_site_fract_x
_atom_site_fract_y
_atom_site_fract_z
_atom_site_U_iso_or_equiv
_atom_site_adp_type
_atom_site_occupancy
_atom_site_site_symmetry_order
_atom_site_calc_flag
_atom_site_refinement_flags_posn
_atom_site_refinement_flags_adp
_atom_site_refinement_flags_occupancy
_atom_site_disorder_assembly
_atom_site_disorder_group
S1 S 0.33288(8) 0.34652(6) 0.38980(3) 0.0367(2) Uani 1 1 d . . . . .
O2 O 0.1982(2) 0.39693(18) 0.40954(8) 0.0451(5) Uani 1 1 d . . . . .
O1 O 0.3423(2) 0.22486(15) 0.38622(8) 0.0477(5) Uani 1 1 d . . . . .
N4 N 0.6657(3) 0.42620(19) 0.48535(10) 0.0398(5) Uani 1 1 d . . . . .
N3 N 0.6551(3) 0.28611(19) 0.40909(10) 0.0411(5) Uani 1 1 d . . . . .
N2 N 0.4513(3) 0.3948(2) 0.43758(10) 0.0392(6) Uani 1 1 d . . . . .
N1 N 0.4561(4) 0.5334(3) 0.15548(12) 0.0570(8) Uani 1 1 d . . . . .
C1 C 0.3762(3) 0.4047(2) 0.32191(11) 0.0370(6) Uani 1 1 d . . . . .
C2 C 0.4486(4) 0.3383(3) 0.28057(13) 0.0485(7) Uani 1 1 d . . . . .
H2 H 0.4775 0.2641 0.2897 0.063 Uiso 1 1 calc R U . . .
C3 C 0.4775(4) 0.3827(3) 0.22607(13) 0.0516(8) Uani 1 1 d . . . . .
H3 H 0.5272 0.3382 0.1988 0.067 Uiso 1 1 calc R U . . .
C4 C 0.4337(3) 0.4932(2) 0.21098(12) 0.0427(6) Uani 1 1 d . . . . .
C5 C 0.3603(3) 0.5590(2) 0.25310(13) 0.0455(7) Uani 1 1 d . . . . .
H5 H 0.3290 0.6326 0.2439 0.059 Uiso 1 1 calc R U . . .
C6 C 0.3344(3) 0.5152(2) 0.30793(12) 0.0425(7) Uani 1 1 d . . . . .
H6 H 0.2882 0.5603 0.3359 0.055 Uiso 1 1 calc R U . . .
C7 C 0.5987(3) 0.3664(2) 0.44330(11) 0.0366(6) Uani 1 1 d . . . . .
C8 C 0.8079(3) 0.4014(3) 0.49276(13) 0.0469(7) Uani 1 1 d . . . . .
H8 H 0.8605 0.4410 0.5211 0.061 Uiso 1 1 calc R U . . .
C9 C 0.8782(3) 0.3202(3) 0.46030(12) 0.0470(7) Uani 1 1 d . . . . .
H9 H 0.9767 0.3042 0.4662 0.061 Uiso 1 1 calc R U . . .
C10 C 0.7979(3) 0.2626(3) 0.41825(13) 0.0455(7) Uani 1 1 d . . . . .
C11 C 0.8656(4) 0.1706(3) 0.38144(16) 0.0646(10) Uani 1 1 d . . . . .
H11A H 0.8233 0.0980 0.3914 0.084 Uiso 1 1 calc R U . . .
H11B H 0.9692 0.1684 0.3884 0.084 Uiso 1 1 calc R U . . .
H11C H 0.8477 0.1866 0.3409 0.084 Uiso 1 1 calc R U . . .
H1N2 H 0.420(3) 0.446(3) 0.4592(13) 0.044(8) Uiso 1 1 d . . . . .
H1N1 H 0.516(4) 0.498(3) 0.1373(15) 0.051(10) Uiso 1 1 d . . . . .
H2N1 H 0.453(4) 0.612(4) 0.1512(18) 0.095(14) Uiso 1 1 d . . . . .

loop_
_atom_site_aniso_label
_atom_site_aniso_U_11
_atom_site_aniso_U_22
_atom_site_aniso_U_33
_atom_site_aniso_U_23
_atom_site_aniso_U_13
_atom_site_aniso_U_12
S1 0.0383(4) 0.0385(3) 0.0332(3) -0.0028(2) 0.0000(3) -0.0042(3)
O2 0.0349(12) 0.0618(13) 0.0386(10) -0.0015(9) 0.0014(8) -0.0032(9)
O1 0.0649(15) 0.0360(10) 0.0422(11) -0.0016(8) -0.0008(10) -0.0099(9)
N4 0.0372(15) 0.0444(13) 0.0376(11) -0.0043(9) -0.0031(9) 0.0032(10)
N3 0.0407(15) 0.0421(12) 0.0403(12) -0.0027(9) 0.0033(10) 0.0076(10)
N2 0.0354(15) 0.0429(13) 0.0393(12) -0.0114(10) -0.0027(10) 0.0053(10)
N1 0.075(2) 0.0513(16) 0.0445(14) 0.0045(12) 0.0170(14) 0.0034(16)
C1 0.0391(16) 0.0394(13) 0.0326(12) -0.0019(10) 0.0034(11) -0.0033(11)
C2 0.057(2) 0.0419(15) 0.0462(16) 0.0011(12) 0.0081(14) 0.0105(14)
C3 0.068(2) 0.0461(16) 0.0411(15) -0.0016(12) 0.0133(15) 0.0084(15)
C4 0.0445(18) 0.0435(15) 0.0401(14) 0.0015(11) 0.0035(12) -0.0056(13)
C5 0.0575(19) 0.0341(13) 0.0448(14) 0.0008(11) 0.0055(14) -0.0009(13)
C6 0.0501(18) 0.0360(13) 0.0415(14) -0.0059(11) 0.0074(12) -0.0033(12)
C7 0.0347(16) 0.0408(13) 0.0342(12) 0.0028(10) -0.0001(11) 0.0019(12)
C8 0.0401(18) 0.0590(18) 0.0417(15) 0.0016(13) -0.0032(13) 0.0013(14)
C9 0.0332(17) 0.0626(19) 0.0453(15) 0.0090(13) 0.0006(13) 0.0088(14)
C10 0.0467(19) 0.0453(15) 0.0447(15) 0.0078(12) 0.0100(13) 0.0084(13)
C11 0.057(2) 0.063(2) 0.073(2) -0.0056(17) 0.0134(18) 0.0145(17)

loop_
_atom_type_symbol
_atom_type_description
_atom_type_scat_dispersion_real
_atom_type_scat_dispersion_imag
_atom_type_scat_source
C C 0.0033 0.0016 'International Tables Vol C Tables 4.2.6.8 and 6.1.1.4'
H H 0.0000 0.0000 'International Tables Vol C Tables 4.2.6.8 and 6.1.1.4'
N N 0.0061 0.0033 'International Tables Vol C Tables 4.2.6.8 and 6.1.1.4'
O O 0.0106 0.0060 'International Tables Vol C Tables 4.2.6.8 and 6.1.1.4'
S S 0.1246 0.1234 'International Tables Vol C Tables 4.2.6.8 and 6.1.1.4'

loop_
_geom_angle_atom_site_label_1
_geom_angle_atom_site_label_2
_geom_angle_atom_site_label_3
_geom_angle
_geom_angle_site_symmetry_1
_geom_angle_site_symmetry_3
O1 S1 O2 118.57(13) . .
O1 S1 N2 109.95(13) . .
O2 S1 N2 102.37(12) . .
O1 S1 C1 108.91(12) . .
O2 S1 C1 108.38(13) . .
N2 S1 C1 108.12(13) . .
C7 N4 C8 114.9(2) . .
C7 N3 C10 115.3(3) . .
C7 N2 S1 128.24(19) . .
C7 N2 H1N2 117(2) . .
S1 N2 H1N2 115(2) . .
C4 N1 H1N1 114(2) . .
C4 N1 H2N1 116(3) . .
H1N1 N1 H2N1 119(4) . .
C6 C1 C2 119.6(2) . .
C6 C1 S1 120.5(2) . .
C2 C1 S1 119.8(2) . .
C3 C2 C1 119.8(3) . .
C3 C2 H2 120.1 . .
C1 C2 H2 120.1 . .
C2 C3 C4 121.2(3) . .
C2 C3 H3 119.4 . .
C4 C3 H3 119.4 . .
N1 C4 C3 120.3(3) . .
N1 C4 C5 121.4(3) . .
C3 C4 C5 118.3(3) . .
C6 C5 C4 120.4(3) . .
C6 C5 H5 119.8 . .
C4 C5 H5 119.8 . .
C5 C6 C1 120.7(3) . .
C5 C6 H6 119.7 . .
C1 C6 H6 119.7 . .
N3 C7 N4 128.0(3) . .
N3 C7 N2 119.3(2) . .
N4 C7 N2 112.7(2) . .
N4 C8 C9 122.5(3) . .
N4 C8 H8 118.8 . .
C9 C8 H8 118.8 . .
C8 C9 C10 117.8(3) . .
C8 C9 H9 121.1 . .
C10 C9 H9 121.1 . .
N3 C10 C9 121.4(3) . .
N3 C10 C11 117.2(3) . .
C9 C10 C11 121.4(3) . .
C10 C11 H11A 109.5 . .
C10 C11 H11B 109.5 . .
H11A C11 H11B 109.5 . .
C10 C11 H11C 109.5 . .
H11A C11 H11C 109.5 . .
H11B C11 H11C 109.5 . .

loop_
_geom_bond_atom_site_label_1
_geom_bond_atom_site_label_2
_geom_bond_distance
_geom_bond_site_symmetry_2
S1 O1 1.4258(19) .
S1 O2 1.436(2) .
S1 N2 1.638(2) .
S1 C1 1.741(3) .
N4 C7 1.338(3) .
N4 C8 1.341(4) .
N3 C7 1.326(3) .
N3 C10 1.349(4) .
N2 C7 1.393(4) .
N2 H1N2 0.82(3) .
N1 C4 1.369(4) .
N1 H1N1 0.80(3) .
N1 H2N1 0.93(4) .
C1 C6 1.383(4) .
C1 C2 1.391(4) .
C2 C3 1.376(4) .
C2 H2 0.9300 .
C3 C4 1.395(4) .
C3 H3 0.9300 .
C4 C5 1.403(4) .
C5 C6 1.375(4) .
C5 H5 0.9300 .
C6 H6 0.9300 .
C8 C9 1.365(4) .
C8 H8 0.9300 .
C9 C10 1.384(4) .
C9 H9 0.9300 .
C10 C11 1.499(4) .
C11 H11A 0.9600 .
C11 H11B 0.9600 .
C11 H11C 0.9600 .

loop_
_geom_hbond_atom_site_label_D
_geom_hbond_atom_site_label_H
_geom_hbond_atom_site_label_A
_geom_hbond_distance_DH
_geom_hbond_distance_HA
_geom_hbond_distance_DA
_geom_hbond_angle_DHA
_geom_hbond_site_symmetry_A
C6 H6 O1 0.93 2.54 3.437(3) 162.6 8_665
C8 H8 O2 0.93 2.53 3.248(4) 134.4 5_666
C9 H9 O2 0.93 2.64 3.271(4) 126.1 1_655
N2 H1N2 N4 0.82(3) 2.11(3) 2.936(3) 178(3) 5_666
N1 H1N1 O2 0.80(3) 2.31(3) 3.106(4) 176(3) 6_656
N1 H2N1 O1 0.93(4) 2.44(4) 3.049(4) 123(3) 3_655
N1 H2N1 N3 0.93(4) 2.65(4) 3.453(4) 146(3) 3_655

loop_
_geom_torsion_atom_site_label_1
_geom_torsion_atom_site_label_2
_geom_torsion_atom_site_label_3
_geom_torsion_atom_site_label_4
_geom_torsion
_geom_torsion_site_symmetry_1
_geom_torsion_site_symmetry_2
_geom_torsion_site_symmetry_3
_geom_torsion_site_symmetry_4
O1 S1 N2 C7 47.2(3) . . . .
O2 S1 N2 C7 174.1(2) . . . .
C1 S1 N2 C7 -71.6(3) . . . .
O1 S1 C1 C6 160.5(2) . . . .
O2 S1 C1 C6 30.3(3) . . . .
N2 S1 C1 C6 -80.0(3) . . . .
O1 S1 C1 C2 -17.0(3) . . . .
O2 S1 C1 C2 -147.3(2) . . . .
N2 S1 C1 C2 102.4(3) . . . .
C6 C1 C2 C3 -0.3(5) . . . .
S1 C1 C2 C3 177.3(3) . . . .
C1 C2 C3 C4 -0.9(5) . . . .
C2 C3 C4 N1 -176.3(3) . . . .
C2 C3 C4 C5 0.6(5) . . . .
N1 C4 C5 C6 177.6(3) . . . .
C3 C4 C5 C6 0.8(5) . . . .
C4 C5 C6 C1 -1.9(5) . . . .
C2 C1 C6 C5 1.7(5) . . . .
S1 C1 C6 C5 -175.9(2) . . . .
C10 N3 C7 N4 0.0(4) . . . .
C10 N3 C7 N2 -178.9(2) . . . .
C8 N4 C7 N3 0.7(4) . . . .
C8 N4 C7 N2 179.6(2) . . . .
S1 N2 C7 N3 -4.1(4) . . . .
S1 N2 C7 N4 176.8(2) . . . .
C7 N4 C8 C9 -0.8(4) . . . .
N4 C8 C9 C10 0.2(5) . . . .
C7 N3 C10 C9 -0.6(4) . . . .
C7 N3 C10 C11 178.7(3) . . . .
C8 C9 C10 N3 0.5(4) . . . .
C8 C9 C10 C11 -178.8(3) . . . .
